data_4083144
loop_
_publ_author_name
'Magdesieva, Tatiana V.'
'Levitskiy, Oleg A.'
'Grishin, Yuri K.'
'Ambartsumyan, Asmik A.'
'Paseshnichenko, Ksenia A.'
'Kolotyrkina, Natalia G.'
'Kochetkov, Konstantin A.'

_publ_contact_author 'Dr Ksenia A. Paseshnichenko'
_publ_section_title
;
 Chiral Nickel(II) Binuclear Complexes: Targeted Diastereoselective
 Electrosynthesis
;
_journal_issue 18
_journal_name_full Organometallics
_journal_page_first 4639
_journal_paper_doi 10.1021/om500034x
_journal_volume 33
_journal_year 2014
_chemical_absolute_configuration rmad
_chemical_formula_moiety 'C54 H48 N6 Ni2 O6, 2.49(H2 O)'
_chemical_formula_sum 'C54 H52.97 N6 Ni2 O8.49'
_chemical_formula_weight 1039.15
_chemical_name_systematic
; 
(2S,2'R)-bis-N-[alpha-{2-[1-benzyl(pyrrolidine-2-yl)
carbonylamino]phenyl}benzylidene]glycinato-(N,N,N,O) 
nickel
;
_space_group_IT_number 19
_symmetry_cell_setting orthorhombic
_symmetry_space_group_name_Hall 'P 2ac 2ab'
_symmetry_space_group_name_H-M 'P 21 21 21'
_atom_sites_solution_hydrogens geom
_atom_sites_solution_primary direct
_atom_sites_solution_secondary difmap
_audit_creation_method SHELXL97
_cell_angle_alpha 90.00
_cell_angle_beta 90.00
_cell_angle_gamma 90.00
_cell_formula_units_Z 4
_cell_length_a 13.1460(3)
_cell_length_b 13.9307(2)
_cell_length_c 26.5845(5)
_cell_measurement_reflns_used 20726
_cell_measurement_temperature 295(2)
_cell_measurement_theta_max 71.64
_cell_measurement_theta_min 3.58
_cell_volume 4868.50(16)
_computing_cell_refinement 'STOE X-AREA'
_computing_data_collection 'STOE X-AREA'
_computing_data_reduction 'STOE X-RED'
_computing_structure_refinement 'SHELXL97 (Sheldrick, 2008)'
_computing_structure_solution 'SHELXS97 (Sheldrick, 2008)'
_diffrn_ambient_temperature 295(2)
_diffrn_detector Pilatus100K
_diffrn_detector_area_resol_mean 5.81
_diffrn_detector_type STOE
_diffrn_measured_fraction_theta_full 0.996
_diffrn_measured_fraction_theta_max 0.996
_diffrn_measurement_details '1126 frames, detector distance 42 mm'
_diffrn_measurement_device_type 'Stoe STADI VARI'
_diffrn_measurement_method 'rotation method'
_diffrn_radiation_collimation 'focusing mirrors'
_diffrn_radiation_monochromator none
_diffrn_radiation_polarisn_norm 0
_diffrn_radiation_source 'microfocus sealed tube'
_diffrn_radiation_type CuK\a
_diffrn_radiation_wavelength 1.54186
_diffrn_reflns_av_R_equivalents 0.0784
_diffrn_reflns_av_sigmaI/netI 0.0797
_diffrn_reflns_limit_h_max 16
_diffrn_reflns_limit_h_min -13
_diffrn_reflns_limit_k_max 14
_diffrn_reflns_limit_k_min -17
_diffrn_reflns_limit_l_max 32
_diffrn_reflns_limit_l_min -24
_diffrn_reflns_number 20870
_diffrn_reflns_theta_full 71.90
_diffrn_reflns_theta_max 71.90
_diffrn_reflns_theta_min 3.58
_diffrn_source 'Cu GeniX 3D'
_diffrn_source_current 0.600
_diffrn_source_power 0.030
_diffrn_source_voltage 50
_exptl_absorpt_coefficient_mu 1.481
_exptl_absorpt_correction_T_max 0.93
_exptl_absorpt_correction_T_min 0.86
_exptl_absorpt_correction_type multi-scan
_exptl_absorpt_process_details '(Blessing, 1995)'
_exptl_crystal_colour_modifier reddish
_exptl_crystal_colour_primary orange
_exptl_crystal_density_diffrn 1.418
_exptl_crystal_density_method 'not measured'
_exptl_crystal_description block
_exptl_crystal_F_000 2171.4
_exptl_crystal_preparation 'crystallization from aceton/chloroform mixture'
_exptl_crystal_size_max 0.09
_exptl_crystal_size_mid 0.07
_exptl_crystal_size_min 0.06
_refine_diff_density_max 0.361
_refine_diff_density_min -0.327
_refine_diff_density_rms 0.056
_refine_ls_abs_structure_details 'Flack (1983), 4256 Friedel pairs'
_refine_ls_abs_structure_Flack -0.02(4)
_refine_ls_extinction_coef 0.00025(6)
_refine_ls_extinction_expression Fc^*^=kFc[1+0.001xFc^2^\l^3^/sin(2\q)]^-1/4^
_refine_ls_extinction_method SHELXL
_refine_ls_goodness_of_fit_ref 0.978
_refine_ls_hydrogen_treatment mixed
_refine_ls_matrix_type full
_refine_ls_number_parameters 662
_refine_ls_number_reflns 8895
_refine_ls_number_restraints 15
_refine_ls_restrained_S_all 0.978
_refine_ls_R_factor_all 0.0787
_refine_ls_R_factor_gt 0.0543
_refine_ls_shift/su_max 0.000
_refine_ls_shift/su_mean 0.000
_refine_ls_structure_factor_coef Fsqd
_refine_ls_weighting_details 'calc w=1/[\s^2^(Fo^2^)+(0.0655P)^2^] where P=(Fo^2^+2Fc^2^)/3'
_refine_ls_weighting_scheme calc
_refine_ls_wR_factor_gt 0.1311
_refine_ls_wR_factor_ref 0.1506
_reflns_number_gt 5523
_reflns_number_total 8895
_reflns_threshold_expression >2sigma(I)
_cod_data_source_file om500034x_si_001.cif
_cod_data_source_block ni_dimer
_cod_database_code 4083144

loop_
_symmetry_equiv_pos_as_xyz
'x, y, z'
'-x+1/2, -y, z+1/2'
'x+1/2, -y+1/2, -z'
'-x, y+1/2, -z+1/2'

loop_
_atom_site_label
_atom_site_type_symbol
_atom_site_fract_x
_atom_site_fract_y
_atom_site_fract_z
_atom_site_U_iso_or_equiv
_atom_site_adp_type
_atom_site_occupancy
_atom_site_symmetry_multiplicity
_atom_site_calc_flag
_atom_site_refinement_flags
Ni1 Ni 0.34930(6) 0.36307(6) 0.92652(3) 0.0612(2) Uani 1 1 d .
O1 O 0.4362(3) 0.4483(3) 0.95685(14) 0.0689(9) Uani 1 1 d .
C1 C 0.3969(4) 0.5317(4) 0.9640(2) 0.0678(13) Uani 1 1 d .
O11 O 0.4279(4) 0.5916(3) 0.99621(18) 0.0914(13) Uani 1 1 d D
C2 C 0.3119(4) 0.5585(3) 0.9293(2) 0.0598(11) Uani 1 1 d .
H2 H 0.2628 0.5986 0.9474 0.072 Uiso 1 1 calc R
N3 N 0.2635(3) 0.4663(3) 0.91561(16) 0.0622(11) Uani 1 1 d .
C4 C 0.1642(4) 0.4636(4) 0.9063(2) 0.0592(11) Uani 1 1 d .
C41 C 0.1015(4) 0.5503(4) 0.9172(3) 0.0750(16) Uani 1 1 d .
C42 C 0.0592(5) 0.5578(6) 0.9643(3) 0.103(2) Uani 1 1 d .
H42 H 0.0682 0.5080 0.9872 0.123 Uiso 1 1 calc R
C43 C 0.0035(8) 0.6375(12) 0.9786(6) 0.163(6) Uani 1 1 d .
H43 H -0.0270 0.6410 1.0101 0.196 Uiso 1 1 calc R
C44 C -0.0051(11) 0.7096(12) 0.9452(9) 0.192(10) Uani 1 1 d .
H44 H -0.0377 0.7656 0.9553 0.230 Uiso 1 1 calc R
C45 C 0.0318(8) 0.7051(7) 0.8965(7) 0.164(6) Uani 1 1 d .
H45 H 0.0215 0.7556 0.8742 0.197 Uiso 1 1 calc R
C46 C 0.0866(5) 0.6207(5) 0.8809(4) 0.106(2) Uani 1 1 d .
H46 H 0.1108 0.6136 0.8482 0.127 Uiso 1 1 calc R
C5 C 0.1158(3) 0.3787(4) 0.8870(2) 0.0626(12) Uani 1 1 d .
C6 C 0.1619(4) 0.2869(3) 0.8841(2) 0.0596(11) Uani 1 1 d .
C51 C 0.0177(4) 0.3876(5) 0.8655(2) 0.0745(15) Uani 1 1 d .
H51 H -0.0166 0.4457 0.8684 0.089 Uiso 1 1 calc R
C52 C -0.0277(5) 0.3138(5) 0.8408(3) 0.0839(18) Uani 1 1 d .
H52 H -0.0921 0.3222 0.8271 0.101 Uiso 1 1 calc R
C53 C 0.0203(5) 0.2277(5) 0.8360(3) 0.0798(17) Uani 1 1 d .
H53 H -0.0103 0.1782 0.8181 0.096 Uiso 1 1 calc R
C54 C 0.1146(4) 0.2140(4) 0.8578(2) 0.0705(14) Uani 1 1 d .
H54 H 0.1466 0.1548 0.8548 0.085 Uiso 1 1 calc R
N7 N 0.2571(3) 0.2712(3) 0.90843(17) 0.0632(11) Uani 1 1 d .
C8 C 0.2738(4) 0.1846(4) 0.9310(2) 0.0671(13) Uani 1 1 d .
O8 O 0.2124(3) 0.1159(3) 0.93522(19) 0.0909(13) Uani 1 1 d .
C9 C 0.3737(4) 0.1785(4) 0.9556(2) 0.0660(13) Uani 1 1 d .
H9 H 0.4043 0.1160 0.9480 0.079 Uiso 1 1 calc R
N10 N 0.4429(3) 0.2560(3) 0.93762(15) 0.0610(10) Uani 1 1 d .
C91 C 0.3694(6) 0.1918(6) 1.0126(2) 0.096(2) Uani 1 1 d .
H91 H 0.3844 0.1318 1.0296 0.115 Uiso 1 1 calc R
H92 H 0.3023 0.2133 1.0229 0.115 Uiso 1 1 calc R
C93 C 0.4500(6) 0.2679(5) 1.0257(2) 0.0859(18) Uani 1 1 d .
H93 H 0.4188 0.3299 1.0317 0.103 Uiso 1 1 calc R
H94 H 0.4886 0.2494 1.0552 0.103 Uiso 1 1 calc R
C95 C 0.5163(5) 0.2702(5) 0.9798(2) 0.0721(15) Uani 1 1 d .
H95 H 0.5511 0.3313 0.9769 0.086 Uiso 1 1 calc R
H96 H 0.5664 0.2191 0.9807 0.086 Uiso 1 1 calc R
C11 C 0.4929(5) 0.2355(4) 0.8885(2) 0.0725(14) Uani 1 1 d .
H11 H 0.4403 0.2214 0.8640 0.087 Uiso 1 1 calc R
H12 H 0.5275 0.2933 0.8775 0.087 Uiso 1 1 calc R
C21 C 0.5675(5) 0.1552(4) 0.8883(2) 0.0722(14) Uani 1 1 d .
C22 C 0.5379(5) 0.0601(5) 0.8822(3) 0.0840(17) Uani 1 1 d .
H22 H 0.4699 0.0462 0.8761 0.101 Uiso 1 1 calc R
C23 C 0.6073(6) -0.0146(5) 0.8851(4) 0.102(2) Uani 1 1 d .
H23 H 0.5852 -0.0777 0.8818 0.122 Uiso 1 1 calc R
C24 C 0.7081(7) 0.0042(6) 0.8928(3) 0.115(3) Uani 1 1 d .
H24 H 0.7546 -0.0460 0.8948 0.138 Uiso 1 1 calc R
C25 C 0.7404(6) 0.0972(7) 0.8976(3) 0.111(3) Uani 1 1 d .
H25 H 0.8093 0.1094 0.9026 0.133 Uiso 1 1 calc R
C26 C 0.6722(5) 0.1745(5) 0.8951(3) 0.0879(18) Uani 1 1 d .
H26 H 0.6954 0.2373 0.8980 0.105 Uiso 1 1 calc R
Ni1A Ni 0.55880(7) 0.60957(6) 0.88149(4) 0.0638(2) Uani 1 1 d .
O1A O 0.4888(3) 0.7206(3) 0.89842(17) 0.0761(11) Uani 1 1 d .
C1A C 0.3912(5) 0.7096(4) 0.8989(3) 0.0768(16) Uani 1 1 d .
O11A O 0.3300(3) 0.7736(3) 0.9122(2) 0.0986(16) Uani 1 1 d D
C2A C 0.3514(4) 0.6134(3) 0.8822(2) 0.0623(11) Uani 1 1 d .
H2A H 0.2954 0.6226 0.8584 0.075 Uiso 1 1 calc R
N3A N 0.4359(4) 0.5648(3) 0.85719(16) 0.0621(10) Uani 1 1 d .
C4A C 0.4243(4) 0.5114(4) 0.8170(2) 0.0656(13) Uani 1 1 d .
C41A C 0.3247(4) 0.5042(4) 0.7907(2) 0.0692(14) Uani 1 1 d .
C42A C 0.2720(5) 0.4207(5) 0.7888(2) 0.0819(17) Uani 1 1 d .
H42A H 0.2961 0.3674 0.8062 0.098 Uiso 1 1 calc R
C43A C 0.1814(6) 0.4137(7) 0.7609(3) 0.106(3) Uani 1 1 d .
H43A H 0.1449 0.3566 0.7599 0.127 Uiso 1 1 calc R
C44A C 0.1485(8) 0.4925(10) 0.7354(4) 0.126(3) Uani 1 1 d .
H44A H 0.0882 0.4886 0.7171 0.151 Uiso 1 1 calc R
C45A C 0.2010(8) 0.5770(9) 0.7357(4) 0.133(4) Uani 1 1 d .
H45A H 0.1774 0.6294 0.7175 0.160 Uiso 1 1 calc R
C46A C 0.2908(6) 0.5837(6) 0.7639(3) 0.096(2) Uani 1 1 d .
H46A H 0.3274 0.6409 0.7647 0.115 Uiso 1 1 calc R
C5A C 0.5101(4) 0.4608(4) 0.79487(19) 0.0582(11) Uani 1 1 d .
C6A C 0.6050(4) 0.4483(4) 0.8180(2) 0.0640(13) Uani 1 1 d .
C51A C 0.4955(5) 0.4198(4) 0.7462(2) 0.0762(16) Uani 1 1 d .
H51A H 0.4335 0.4283 0.7300 0.091 Uiso 1 1 calc R
C52A C 0.5697(5) 0.3687(5) 0.7230(3) 0.0871(17) Uani 1 1 d .
H52A H 0.5600 0.3456 0.6905 0.104 Uiso 1 1 calc R
C53A C 0.6602(5) 0.3512(4) 0.7481(3) 0.0829(17) Uani 1 1 d .
H53A H 0.7093 0.3123 0.7334 0.099 Uiso 1 1 calc R
C54A C 0.6776(5) 0.3911(5) 0.7946(2) 0.0774(15) Uani 1 1 d .
H54A H 0.7392 0.3796 0.8107 0.093 Uiso 1 1 calc R
N7A N 0.6281(3) 0.5034(3) 0.86142(16) 0.0652(11) Uani 1 1 d .
C8A C 0.7190(5) 0.4897(4) 0.8879(2) 0.0713(14) Uani 1 1 d .
O8A O 0.7706(3) 0.4148(3) 0.88786(18) 0.0907(13) Uani 1 1 d .
C9A C 0.7466(4) 0.5716(4) 0.9191(2) 0.0679(13) Uani 1 1 d .
H9A H 0.8192 0.5851 0.9145 0.082 Uiso 1 1 calc R
N10A N 0.6875(4) 0.6591(3) 0.90611(18) 0.0712(12) Uani 1 1 d .
C91A C 0.7254(7) 0.5562(6) 0.9755(2) 0.097(2) Uani 1 1 d .
H91A H 0.6815 0.5010 0.9802 0.116 Uiso 1 1 calc R
H92A H 0.7886 0.5447 0.9933 0.116 Uiso 1 1 calc R
C93A C 0.6770(7) 0.6412(6) 0.9947(3) 0.107(2) Uani 1 1 d .
H93A H 0.7126 0.6640 1.0244 0.129 Uiso 1 1 calc R
H94A H 0.6071 0.6273 1.0039 0.129 Uiso 1 1 calc R
C95A C 0.6798(6) 0.7151(5) 0.9549(3) 0.090(2) Uani 1 1 d .
H95A H 0.7382 0.7568 0.9591 0.108 Uiso 1 1 calc R
H96A H 0.6184 0.7537 0.9554 0.108 Uiso 1 1 calc R
C11A C 0.7352(5) 0.7212(5) 0.8677(2) 0.0787(16) Uani 1 1 d .
H11A H 0.8051 0.7334 0.8774 0.094 Uiso 1 1 calc R
H12A H 0.6999 0.7824 0.8672 0.094 Uiso 1 1 calc R
C21A C 0.7343(5) 0.6804(4) 0.8160(2) 0.0733(15) Uani 1 1 d .
C22A C 0.6495(6) 0.6958(6) 0.7858(3) 0.099(2) Uani 1 1 d .
H22A H 0.5981 0.7359 0.7975 0.118 Uiso 1 1 calc R
C23A C 0.6390(9) 0.6552(8) 0.7405(3) 0.125(4) Uani 1 1 d .
H23A H 0.5808 0.6662 0.7215 0.150 Uiso 1 1 calc R
C24A C 0.7133(11) 0.5984(9) 0.7228(3) 0.131(4) Uani 1 1 d .
H24A H 0.7049 0.5683 0.6919 0.157 Uiso 1 1 calc R
C25A C 0.8045(9) 0.5831(6) 0.7503(4) 0.126(3) Uani 1 1 d .
H25A H 0.8571 0.5458 0.7374 0.151 Uiso 1 1 calc R
C26A C 0.8117(6) 0.6275(5) 0.7982(3) 0.0935(19) Uani 1 1 d .
H26A H 0.8703 0.6198 0.8174 0.112 Uiso 1 1 calc R
O30 O 0.2854(9) 0.9561(6) 0.8827(3) 0.157(5) Uani 0.851(17) 1 d PD
H301 H 0.299(10) 0.907(6) 0.898(5) 0.236 Uiso 0.851(17) 1 d PD
H302 H 0.258(12) 0.991(8) 0.903(4) 0.236 Uiso 0.851(17) 1 d PD
O31 O 0.5130(5) 0.4888(6) 1.0809(3) 0.114(3) Uani 0.835(16) 1 d PD
H311 H 0.488(5) 0.530(6) 1.063(4) 0.171 Uiso 0.835(16) 1 d PD
H312 H 0.567(5) 0.474(8) 1.067(4) 0.171 Uiso 0.835(16) 1 d PD
O32 O 0.0875(10) 0.9292(10) 0.8330(3) 0.182(6) Uani 0.80(2) 1 d PD
H321 H 0.142(5) 0.913(14) 0.845(6) 0.274 Uiso 0.80(2) 1 d PD
H322 H 0.047(8) 0.928(14) 0.857(4) 0.274 Uiso 0.80(2) 1 d PD

loop_
_atom_site_aniso_label
_atom_site_aniso_U_11
_atom_site_aniso_U_22
_atom_site_aniso_U_33
_atom_site_aniso_U_23
_atom_site_aniso_U_13
_atom_site_aniso_U_12
Ni1 0.0589(5) 0.0637(5) 0.0611(5) -0.0019(4) -0.0026(4) 0.0019(4)
O1 0.068(2) 0.067(2) 0.072(2) 0.0027(17) -0.0068(19) 0.0132(19)
C1 0.059(3) 0.071(3) 0.073(3) -0.001(3) -0.009(3) 0.000(2)
O11 0.102(3) 0.076(3) 0.096(3) -0.016(2) -0.034(3) -0.003(2)
C2 0.058(3) 0.056(2) 0.065(3) -0.004(2) -0.007(3) -0.004(2)
N3 0.062(3) 0.063(2) 0.061(3) -0.003(2) 0.000(2) -0.0142(19)
C4 0.049(3) 0.064(3) 0.064(3) -0.012(2) -0.001(2) -0.002(2)
C41 0.057(3) 0.074(3) 0.094(4) -0.023(3) 0.001(3) 0.014(2)
C42 0.067(4) 0.132(6) 0.109(5) -0.061(5) 0.003(4) 0.009(4)
C43 0.074(5) 0.235(15) 0.181(12) -0.138(12) -0.009(6) 0.020(8)
C44 0.094(8) 0.147(11) 0.33(3) -0.134(15) -0.048(12) 0.010(8)
C45 0.096(7) 0.077(5) 0.32(2) -0.025(8) -0.091(10) 0.019(4)
C46 0.079(4) 0.081(4) 0.156(7) 0.012(5) -0.025(5) 0.014(3)
C5 0.050(2) 0.069(3) 0.068(3) -0.013(3) -0.003(2) -0.002(2)
C6 0.054(3) 0.064(3) 0.061(3) -0.004(2) -0.001(2) 0.006(2)
C51 0.049(3) 0.087(4) 0.088(4) -0.008(3) -0.011(3) 0.004(3)
C52 0.070(4) 0.096(4) 0.086(4) -0.022(3) -0.018(3) -0.006(3)
C53 0.061(3) 0.089(4) 0.090(4) -0.024(3) -0.012(3) 0.004(3)
C54 0.066(3) 0.073(3) 0.072(3) -0.013(3) -0.001(3) -0.009(3)
N7 0.064(3) 0.070(3) 0.056(2) 0.004(2) -0.004(2) 0.012(2)
C8 0.063(3) 0.070(3) 0.068(3) 0.005(3) 0.004(3) 0.003(2)
O8 0.089(3) 0.070(2) 0.114(3) 0.015(2) -0.016(3) -0.025(2)
C9 0.060(3) 0.075(3) 0.063(3) 0.005(3) -0.004(2) 0.000(2)
N10 0.058(2) 0.077(2) 0.049(2) 0.0047(19) -0.0007(19) -0.008(2)
C91 0.098(5) 0.137(6) 0.053(3) 0.017(4) 0.004(3) -0.018(5)
C93 0.100(5) 0.107(5) 0.051(3) 0.003(3) -0.002(3) 0.002(4)
C95 0.073(3) 0.087(4) 0.056(3) -0.007(3) -0.011(3) 0.007(3)
C11 0.069(3) 0.085(4) 0.063(3) 0.001(3) 0.006(3) 0.000(3)
C21 0.067(3) 0.078(3) 0.072(3) -0.011(3) 0.006(3) 0.003(3)
C22 0.084(4) 0.084(4) 0.084(4) -0.011(3) -0.002(4) 0.010(3)
C23 0.100(5) 0.082(4) 0.124(6) -0.018(4) -0.009(5) 0.024(4)
C24 0.118(7) 0.105(5) 0.123(7) -0.037(5) -0.025(6) 0.046(5)
C25 0.072(4) 0.134(7) 0.125(7) -0.036(5) -0.022(4) 0.037(4)
C26 0.072(4) 0.092(4) 0.099(5) -0.015(4) -0.002(4) -0.006(3)
Ni1A 0.0603(5) 0.0629(5) 0.0681(5) -0.0025(4) 0.0023(4) 0.0032(4)
O1A 0.064(2) 0.070(2) 0.094(3) -0.002(2) 0.002(2) -0.0099(17)
C1A 0.074(4) 0.059(3) 0.098(5) 0.000(3) 0.003(3) 0.001(3)
O11A 0.074(3) 0.065(2) 0.156(5) -0.017(3) 0.018(3) 0.0205(19)
C2A 0.070(3) 0.054(2) 0.063(3) -0.006(2) 0.009(3) 0.014(2)
N3A 0.069(3) 0.056(2) 0.062(2) -0.0061(18) 0.004(2) 0.013(2)
C4A 0.060(3) 0.069(3) 0.068(3) -0.002(3) 0.003(3) 0.008(2)
C41A 0.057(3) 0.082(3) 0.068(3) 0.006(3) -0.008(3) 0.002(3)
C42A 0.070(4) 0.107(5) 0.068(3) -0.005(3) 0.002(3) -0.012(3)
C43A 0.082(5) 0.148(8) 0.087(5) -0.030(5) -0.013(4) -0.014(5)
C44A 0.093(6) 0.183(10) 0.102(6) -0.021(7) -0.021(5) 0.012(7)
C45A 0.127(8) 0.161(9) 0.111(7) -0.001(6) -0.047(6) 0.039(7)
C46A 0.093(5) 0.103(5) 0.092(5) 0.010(4) -0.022(4) 0.023(4)
C5A 0.060(3) 0.059(3) 0.056(3) -0.008(2) 0.004(2) 0.001(2)
C6A 0.059(3) 0.068(3) 0.065(3) -0.003(3) -0.005(2) 0.006(2)
C51A 0.075(3) 0.091(4) 0.062(3) -0.021(3) -0.001(3) 0.003(3)
C52A 0.085(4) 0.095(4) 0.081(4) -0.026(3) 0.014(3) 0.004(4)
C53A 0.074(4) 0.085(4) 0.089(4) -0.017(3) 0.007(3) 0.013(3)
C54A 0.067(3) 0.087(4) 0.078(4) -0.016(3) 0.011(3) 0.015(3)
N7A 0.069(3) 0.077(3) 0.049(2) -0.001(2) -0.010(2) 0.003(2)
C8A 0.076(4) 0.071(3) 0.067(3) 0.006(3) 0.002(3) 0.007(3)
O8A 0.093(3) 0.086(3) 0.093(3) -0.006(2) -0.014(3) 0.039(2)
C9A 0.069(3) 0.068(3) 0.067(3) 0.001(3) 0.007(3) 0.007(3)
N10A 0.086(3) 0.064(3) 0.063(3) 0.001(2) 0.006(2) 0.006(2)
C91A 0.108(5) 0.119(6) 0.064(4) 0.002(4) -0.006(4) 0.016(5)
C93A 0.120(6) 0.124(6) 0.078(4) 0.001(4) 0.012(4) 0.021(5)
C95A 0.093(5) 0.095(4) 0.081(4) -0.025(4) -0.005(4) 0.012(4)
C11A 0.073(4) 0.080(4) 0.083(4) 0.011(3) -0.007(3) 0.000(3)
C21A 0.066(3) 0.077(3) 0.076(4) 0.014(3) 0.011(3) 0.001(3)
C22A 0.095(5) 0.110(5) 0.091(5) 0.032(4) -0.025(4) -0.017(4)
C23A 0.131(8) 0.173(10) 0.072(5) 0.023(5) -0.002(5) -0.057(7)
C24A 0.158(9) 0.166(10) 0.069(5) 0.009(5) 0.014(6) -0.074(8)
C25A 0.153(9) 0.105(6) 0.119(7) -0.007(5) 0.063(7) -0.021(6)
C26A 0.098(5) 0.094(4) 0.088(4) 0.003(4) 0.019(4) -0.007(4)
O30 0.238(11) 0.112(5) 0.122(6) 0.033(5) 0.077(7) 0.035(6)
O31 0.105(5) 0.135(6) 0.102(5) 0.012(4) -0.006(4) 0.010(4)
O32 0.231(12) 0.205(11) 0.111(7) -0.016(7) 0.027(7) -0.046(10)

loop_
_atom_type_symbol
_atom_type_description
_atom_type_scat_dispersion_real
_atom_type_scat_dispersion_imag
_atom_type_scat_source
C C 0.0181 0.0091 'International Tables Vol C Tables 4.2.6.8 and 6.1.1.4'
H H 0.0000 0.0000 'International Tables Vol C Tables 4.2.6.8 and 6.1.1.4'
N N 0.0311 0.0180 'International Tables Vol C Tables 4.2.6.8 and 6.1.1.4'
O O 0.0492 0.0322 'International Tables Vol C Tables 4.2.6.8 and 6.1.1.4'
Ni Ni -3.0029 0.5091 'International Tables Vol C Tables 4.2.6.8 and 6.1.1.4'

loop_
_geom_angle_atom_site_label_1
_geom_angle_atom_site_label_2
_geom_angle_atom_site_label_3
_geom_angle
N7 Ni1 O1 169.20(19)
N7 Ni1 N3 95.65(18)
O1 Ni1 N3 86.86(17)
N7 Ni1 N10 85.56(18)
O1 Ni1 N10 92.07(17)
N3 Ni1 N10 178.59(19)
C1 O1 Ni1 113.6(4)
O11 C1 O1 124.7(5)
O11 C1 C2 119.6(5)
O1 C1 C2 115.7(5)
N3 C2 C1 104.9(4)
N3 C2 C2A 111.9(4)
C1 C2 C2A 111.7(4)
N3 C2 H2 109.4
C1 C2 H2 109.4
C2A C2 H2 109.4
C4 N3 C2 119.5(4)
C4 N3 Ni1 127.3(4)
C2 N3 Ni1 111.9(3)
N3 C4 C5 121.6(4)
N3 C4 C41 119.0(5)
C5 C4 C41 119.4(4)
C42 C41 C46 121.5(7)
C42 C41 C4 117.5(6)
C46 C41 C4 121.0(6)
C41 C42 C43 121.7(11)
C41 C42 H42 119.1
C43 C42 H42 119.1
C44 C43 C42 117.6(14)
C44 C43 H43 121.2
C42 C43 H43 121.2
C43 C44 C45 123.6(13)
C43 C44 H44 118.2
C45 C44 H44 118.2
C44 C45 C46 118.9(14)
C44 C45 H45 120.6
C46 C45 H45 120.6
C41 C46 C45 116.5(11)
C41 C46 H46 121.8
C45 C46 H46 121.8
C51 C5 C6 116.6(5)
C51 C5 C4 118.4(5)
C6 C5 C4 124.8(4)
C54 C6 C5 119.9(5)
C54 C6 N7 120.8(5)
C5 C6 N7 119.3(4)
C52 C51 C5 121.9(6)
C52 C51 H51 119.0
C5 C51 H51 119.0
C51 C52 C53 120.6(6)
C51 C52 H52 119.7
C53 C52 H52 119.7
C52 C53 C54 119.9(6)
C52 C53 H53 120.1
C54 C53 H53 120.1
C53 C54 C6 121.0(6)
C53 C54 H54 119.5
C6 C54 H54 119.5
C8 N7 C6 118.4(5)
C8 N7 Ni1 113.4(4)
C6 N7 Ni1 126.5(3)
O8 C8 N7 127.5(5)
O8 C8 C9 119.4(5)
N7 C8 C9 112.9(5)
C8 C9 N10 111.2(4)
C8 C9 C91 113.6(5)
N10 C9 C91 104.6(5)
C8 C9 H9 109.1
N10 C9 H9 109.1
C91 C9 H9 109.1
C11 N10 C9 114.3(4)
C11 N10 C95 113.5(4)
C9 N10 C95 104.5(4)
C11 N10 Ni1 106.9(3)
C9 N10 Ni1 102.5(3)
C95 N10 Ni1 114.7(3)
C9 C91 C93 106.4(5)
C9 C91 H91 110.5
C93 C91 H91 110.5
C9 C91 H92 110.5
C93 C91 H92 110.5
H91 C91 H92 108.6
C95 C93 C91 103.4(5)
C95 C93 H93 111.1
C91 C93 H93 111.1
C95 C93 H94 111.1
C91 C93 H94 111.1
H93 C93 H94 109.1
N10 C95 C93 103.4(5)
N10 C95 H95 111.1
C93 C95 H95 111.1
N10 C95 H96 111.1
C93 C95 H96 111.1
H95 C95 H96 109.0
C21 C11 N10 116.0(5)
C21 C11 H11 108.3
N10 C11 H11 108.3
C21 C11 H12 108.3
N10 C11 H12 108.3
H11 C11 H12 107.4
C22 C21 C26 117.9(6)
C22 C21 C11 122.2(6)
C26 C21 C11 119.9(5)
C23 C22 C21 121.7(7)
C23 C22 H22 119.2
C21 C22 H22 119.2
C24 C23 C22 120.2(7)
C24 C23 H23 119.9
C22 C23 H23 119.9
C23 C24 C25 119.7(7)
C23 C24 H24 120.1
C25 C24 H24 120.1
C24 C25 C26 121.5(7)
C24 C25 H25 119.2
C26 C25 H25 119.2
C25 C26 C21 118.9(7)
C25 C26 H26 120.6
C21 C26 H26 120.6
N7A Ni1A N3A 93.5(2)
N7A Ni1A O1A 176.9(2)
N3A Ni1A O1A 86.14(18)
N7A Ni1A N10A 87.2(2)
N3A Ni1A N10A 178.7(2)
O1A Ni1A N10A 93.10(18)
C1A O1A Ni1A 113.4(4)
O11A C1A O1A 123.8(6)
O11A C1A C2A 119.6(5)
O1A C1A C2A 116.5(5)
N3A C2A C1A 106.4(4)
N3A C2A C2 113.1(4)
C1A C2A C2 108.5(4)
N3A C2A H2A 109.6
C1A C2A H2A 109.6
C2 C2A H2A 109.6
C4A N3A C2A 123.0(5)
C4A N3A Ni1A 125.3(4)
C2A N3A Ni1A 110.4(3)
N3A C4A C5A 121.0(5)
N3A C4A C41A 121.7(5)
C5A C4A C41A 117.3(5)
C42A C41A C46A 120.1(6)
C42A C41A C4A 121.8(6)
C46A C41A C4A 117.9(6)
C41A C42A C43A 120.9(7)
C41A C42A H42A 119.6
C43A C42A H42A 119.6
C44A C43A C42A 118.4(8)
C44A C43A H43A 120.8
C42A C43A H43A 120.8
C43A C44A C45A 122.1(9)
C43A C44A H44A 119.0
C45A C44A H44A 119.0
C44A C45A C46A 119.2(9)
C44A C45A H45A 120.4
C46A C45A H45A 120.4
C41A C46A C45A 119.3(9)
C41A C46A H46A 120.3
C45A C46A H46A 120.3
C6A C5A C51A 117.9(5)
C6A C5A C4A 124.9(5)
C51A C5A C4A 117.2(5)
C54A C6A C5A 119.1(5)
C54A C6A N7A 121.8(5)
C5A C6A N7A 118.7(5)
C52A C51A C5A 121.7(6)
C52A C51A H51A 119.1
C5A C51A H51A 119.1
C51A C52A C53A 119.3(6)
C51A C52A H52A 120.3
C53A C52A H52A 120.3
C54A C53A C52A 120.4(6)
C54A C53A H53A 119.8
C52A C53A H53A 119.8
C53A C54A C6A 121.3(6)
C53A C54A H54A 119.4
C6A C54A H54A 119.4
C8A N7A C6A 121.2(5)
C8A N7A Ni1A 113.0(4)
C6A N7A Ni1A 124.9(4)
O8A C8A N7A 125.4(6)
O8A C8A C9A 121.4(5)
N7A C8A C9A 113.1(5)
C8A C9A N10A 112.3(5)
C8A C9A C91A 113.6(6)
N10A C9A C91A 104.1(5)
C8A C9A H9A 108.9
N10A C9A H9A 108.9
C91A C9A H9A 108.9
C11A N10A C9A 114.7(5)
C11A N10A C95A 108.5(5)
C9A N10A C95A 105.0(4)
C11A N10A Ni1A 110.2(4)
C9A N10A Ni1A 104.1(3)
C95A N10A Ni1A 114.4(4)
C93A C91A C9A 108.2(6)
C93A C91A H91A 110.1
C9A C91A H91A 110.1
C93A C91A H92A 110.1
C9A C91A H92A 110.1
H91A C91A H92A 108.4
C91A C93A C95A 107.9(6)
C91A C93A H93A 110.1
C95A C93A H93A 110.1
C91A C93A H94A 110.1
C95A C93A H94A 110.1
H93A C93A H94A 108.4
C93A C95A N10A 104.9(5)
C93A C95A H95A 110.8
N10A C95A H95A 110.8
C93A C95A H96A 110.8
N10A C95A H96A 110.8
H95A C95A H96A 108.8
N10A C11A C21A 114.3(5)
N10A C11A H11A 108.7
C21A C11A H11A 108.7
N10A C11A H12A 108.7
C21A C11A H12A 108.7
H11A C11A H12A 107.6
C26A C21A C22A 119.4(7)
C26A C21A C11A 121.9(6)
C22A C21A C11A 118.7(6)
C23A C22A C21A 122.5(10)
C23A C22A H22A 118.8
C21A C22A H22A 118.8
C22A C23A C24A 119.3(10)
C22A C23A H23A 120.3
C24A C23A H23A 120.3
C23A C24A C25A 121.5(9)
C23A C24A H24A 119.2
C25A C24A H24A 119.2
C24A C25A C26A 117.0(9)
C24A C25A H25A 121.5
C26A C25A H25A 121.5
C21A C26A C25A 120.2(9)
C21A C26A H26A 119.9
C25A C26A H26A 119.9
H301 O30 H302 106(11)
H311 O31 H312 105(10)
H321 O32 H322 105(12)

loop_
_geom_bond_atom_site_label_1
_geom_bond_atom_site_label_2
_geom_bond_distance
Ni1 N7 1.827(5)
Ni1 O1 1.834(4)
Ni1 N3 1.850(5)
Ni1 N10 1.956(4)
O1 C1 1.285(7)
C1 O11 1.262(7)
C1 C2 1.496(7)
C2 N3 1.479(6)
C2 C2A 1.556(7)
C2 H2 0.9800
N3 C4 1.329(6)
C4 C5 1.438(7)
C4 C41 1.490(7)
C41 C42 1.374(10)
C41 C46 1.390(10)
C42 C43 1.383(13)
C42 H42 0.9300
C43 C44 1.35(2)
C43 H43 0.9300
C44 C45 1.38(2)
C44 H44 0.9300
C45 C46 1.440(13)
C45 H45 0.9300
C46 H46 0.9300
C5 C51 1.415(7)
C5 C6 1.417(7)
C6 C54 1.381(7)
C6 N7 1.425(6)
C51 C52 1.358(8)
C51 H51 0.9300
C52 C53 1.362(9)
C52 H52 0.9300
C53 C54 1.381(8)
C53 H53 0.9300
C54 H54 0.9300
N7 C8 1.366(7)
C8 O8 1.256(6)
C8 C9 1.469(8)
C9 N10 1.490(7)
C9 C91 1.529(8)
C9 H9 0.9800
N10 C11 1.489(7)
N10 C95 1.494(7)
C91 C93 1.539(10)
C91 H91 0.9700
C91 H92 0.9700
C93 C95 1.499(8)
C93 H93 0.9700
C93 H94 0.9700
C95 H95 0.9700
C95 H96 0.9700
C11 C21 1.488(8)
C11 H11 0.9700
C11 H12 0.9700
C21 C22 1.390(8)
C21 C26 1.414(9)
C22 C23 1.385(9)
C22 H22 0.9300
C23 C24 1.366(11)
C23 H23 0.9300
C24 C25 1.370(12)
C24 H24 0.9300
C25 C26 1.403(10)
C25 H25 0.9300
C26 H26 0.9300
Ni1A N7A 1.817(5)
Ni1A N3A 1.848(5)
Ni1A O1A 1.855(4)
Ni1A N10A 1.940(5)
O1A C1A 1.293(7)
C1A O11A 1.251(7)
C1A C2A 1.506(8)
C2A N3A 1.462(6)
C2A H2A 0.9800
N3A C4A 1.310(7)
C4A C5A 1.455(7)
C4A C41A 1.488(8)
C41A C42A 1.354(8)
C41A C46A 1.391(9)
C42A C43A 1.406(10)
C42A H42A 0.9300
C43A C44A 1.362(13)
C43A H43A 0.9300
C44A C45A 1.364(14)
C44A H44A 0.9300
C45A C46A 1.402(12)
C45A H45A 0.9300
C46A H46A 0.9300
C5A C6A 1.401(7)
C5A C51A 1.428(7)
C6A C54A 1.391(7)
C6A N7A 1.418(7)
C51A C52A 1.356(8)
C51A H51A 0.9300
C52A C53A 1.385(9)
C52A H52A 0.9300
C53A C54A 1.376(9)
C53A H53A 0.9300
C54A H54A 0.9300
N7A C8A 1.399(7)
C8A O8A 1.245(7)
C8A C9A 1.456(8)
C9A N10A 1.486(7)
C9A C91A 1.541(9)
C9A H9A 0.9800
N10A C11A 1.479(8)
N10A C95A 1.516(8)
C91A C93A 1.438(10)
C91A H91A 0.9700
C91A H92A 0.9700
C93A C95A 1.476(10)
C93A H93A 0.9700
C93A H94A 0.9700
C95A H95A 0.9700
C95A H96A 0.9700
C11A C21A 1.487(9)
C11A H11A 0.9700
C11A H12A 0.9700
C21A C26A 1.342(9)
C21A C22A 1.391(9)
C22A C23A 1.336(12)
C22A H22A 0.9300
C23A C24A 1.343(15)
C23A H23A 0.9300
C24A C25A 1.418(15)
C24A H24A 0.9300
C25A C26A 1.421(12)
C25A H25A 0.9300
C26A H26A 0.9300
O30 H301 0.82(11)
O30 H302 0.81(12)
O31 H311 0.81(9)
O31 H312 0.83(7)
O32 H321 0.82(10)
O32 H322 0.83(11)
